data_7217123
loop_
_publ_author_name
'Zhang, He'
'Yu, Kai'
'Gao, Song'
'Wang, Chun-Mei'
'Wang, Chun-Xiao'
'Wang, Hai-Yan'
'Zhou, Bai-Bin'

_publ_section_title
;
 Two unusual organic--inorganic hybrid 3-D frameworks based on Keggin-type
 heteropoly blue anion-chains, 40-membered macrocycles, and sodium linker
 units
;
_journal_issue 36
_journal_name_full CrystEngComm
_journal_page_first 8449
_journal_paper_doi 10.1039/C4CE01029A
_journal_volume 16
_journal_year 2014
_chemical_formula_moiety 'C28 H44 Cu4 N24 Na O41 P W12'
_chemical_formula_sum 'C28 H44 Cu4 N24 Na O41 P W12'
_chemical_formula_weight 3887.11
_chemical_name_systematic
; 
 ? 
;
_space_group_IT_number 2
_symmetry_cell_setting triclinic
_symmetry_space_group_name_Hall '-P 1'
_symmetry_space_group_name_H-M 'P -1'
_atom_sites_solution_hydrogens geom
_atom_sites_solution_primary direct
_atom_sites_solution_secondary difmap
_audit_creation_method SHELXL-97
_cell_angle_alpha 64.730(4)
_cell_angle_beta 73.057(5)
_cell_angle_gamma 69.711(4)
_cell_formula_units_Z 1
_cell_length_a 10.944(3)
_cell_length_b 13.623(4)
_cell_length_c 13.884(4)
_cell_measurement_reflns_used 5038
_cell_measurement_temperature 293(2)
_cell_measurement_theta_max 0.00
_cell_measurement_theta_min 0.00
_cell_volume 1730.5(9)
_computing_cell_refinement 'Bruker SMART'
_computing_data_collection 'Bruker SMART'
_computing_data_reduction 'Bruker SMART'
_computing_molecular_graphics 'Bruker SHELXTL'
_computing_publication_material 'Bruker SHELXTL'
_computing_structure_refinement 'SHELXL-97 (Sheldrick, 1997)'
_computing_structure_solution 'SHELXS-97 (Sheldrick, 1990)'
_diffrn_ambient_temperature 293(2)
_diffrn_measured_fraction_theta_full 0.993
_diffrn_measured_fraction_theta_max 0.993
_diffrn_measurement_device_type 'CCD area detector'
_diffrn_measurement_method 'phi and omega scans'
_diffrn_radiation_monochromator graphite
_diffrn_radiation_source 'fine-focus sealed tube'
_diffrn_radiation_type MoK\a
_diffrn_radiation_wavelength 0.71073
_diffrn_reflns_av_R_equivalents 0.0272
_diffrn_reflns_av_sigmaI/netI 0.0541
_diffrn_reflns_limit_h_max 13
_diffrn_reflns_limit_h_min -12
_diffrn_reflns_limit_k_max 16
_diffrn_reflns_limit_k_min -15
_diffrn_reflns_limit_l_max 16
_diffrn_reflns_limit_l_min -11
_diffrn_reflns_number 8366
_diffrn_reflns_theta_full 25.00
_diffrn_reflns_theta_max 25.00
_diffrn_reflns_theta_min 2.18
_exptl_absorpt_coefficient_mu 21.185
_exptl_absorpt_correction_T_max 0.414
_exptl_absorpt_correction_T_min 0.306
_exptl_absorpt_correction_type multi-scan
_exptl_crystal_colour blue
_exptl_crystal_density_diffrn 3.730
_exptl_crystal_density_method 'not measured'
_exptl_crystal_description block
_exptl_crystal_F_000 1738
_exptl_crystal_size_max 0.26
_exptl_crystal_size_mid 0.24
_exptl_crystal_size_min 0.20
_refine_diff_density_max 1.758
_refine_diff_density_min -2.503
_refine_diff_density_rms 0.154
_refine_ls_extinction_coef 0.00089(13)
_refine_ls_extinction_method SHELXL
_refine_ls_goodness_of_fit_ref 1.176
_refine_ls_hydrogen_treatment constr
_refine_ls_matrix_type full
_refine_ls_number_parameters 523
_refine_ls_number_reflns 5917
_refine_ls_number_restraints 612
_refine_ls_restrained_S_all 1.138
_refine_ls_R_factor_all 0.0512
_refine_ls_R_factor_gt 0.0661
_refine_ls_shift/su_max 0.001
_refine_ls_shift/su_mean 0.000
_refine_ls_structure_factor_coef Fsqd
_refine_ls_weighting_details 'calc w=1/[\s^2^(Fo^2^)+(0.0865P)^2^+372.6672P] where P=(Fo^2^+2Fc^2^)/3'
_refine_ls_weighting_scheme calc
_refine_ls_wR_factor_gt 0.0987
_refine_ls_wR_factor_ref 0.1032
_reflns_number_gt 5540
_reflns_number_total 5935
_reflns_threshold_expression >2sigma(I)
_cod_data_source_file c4ce01029a2.cif
_cod_data_source_block p
_cod_depositor_comments
;
The following automatic conversions were performed:

'_symmetry_cell_setting' value 'Triclinic' changed to 'triclinic'
according to
/usr/data/users/saulius/crontab/automatic-downloads/rss-feeds/RSC/lib/dictionaries/cif_core.dic
dictionary named 'cif_core.dic' version 2.4.2 from 2011-04-26.

Automatic conversion script
Id: cif_fix_values 2281 2013-09-26 08:29:07Z andrius 

 Adding full bibliography for 7217123--7217124.cif.
;
_cod_database_code 7217123

loop_
_symmetry_equiv_pos_as_xyz
'x, y, z'
'-x, -y, -z'

loop_
_atom_site_label
_atom_site_type_symbol
_atom_site_fract_x
_atom_site_fract_y
_atom_site_fract_z
_atom_site_U_iso_or_equiv
_atom_site_adp_type
_atom_site_occupancy
_atom_site_symmetry_multiplicity
_atom_site_calc_flag
_atom_site_refinement_flags
W1 W -0.23859(13) 0.97304(11) 0.73905(10) 0.0192(3) Uani 1 1 d .
W2 W -0.27697(12) 1.22977(9) 0.51852(9) 0.0134(3) Uani 1 1 d .
W3 W 0.05376(12) 1.23763(9) 0.51055(9) 0.0136(3) Uani 1 1 d .
W4 W -0.03902(12) 1.25653(9) 0.27797(9) 0.0117(3) Uani 1 1 d .
W5 W -0.08819(12) 1.01705(11) 0.26667(10) 0.0192(3) Uani 1 1 d .
W6 W -0.32203(19) 0.99466(18) 0.50397(15) 0.0483(5) Uani 1 1 d .
Cu1 Cu 0.5648(5) 0.0571(4) 0.2533(4) 0.0368(11) Uani 1 1 d U
Cu2 Cu 0.1488(5) 0.9960(3) 0.0098(4) 0.0343(11) Uani 1 1 d .
P1 P 0.0000 1.0000 0.5000 0.025(3) Uani 1 2 d S
Na1 Na 0.0000 1.5000 0.0000 0.033(5) Uani 1 2 d S
O1 O -0.345(3) 0.957(2) 0.856(2) 0.031(4) Uani 1 1 d U
O2 O -0.132(3) 0.826(3) 0.762(2) 0.040(3) Uani 1 1 d U
O3 O -0.097(3) 0.995(2) 0.773(3) 0.037(4) Uani 1 1 d U
O4 O -0.323(3) 0.953(2) 0.656(2) 0.038(3) Uani 1 1 d U
O5 O -0.298(3) 1.132(2) 0.667(2) 0.034(3) Uani 1 1 d U
O6 O -0.397(3) 1.341(2) 0.524(2) 0.035(4) Uani 1 1 d U
O7 O -0.131(2) 1.262(2) 0.5382(19) 0.032(3) Uani 1 1 d U
O8 O -0.202(2) 1.281(2) 0.368(2) 0.034(2) Uani 1 1 d U
O9 O -0.350(3) 1.147(2) 0.489(2) 0.037(3) Uani 1 1 d U
O10 O 0.073(3) 1.351(2) 0.515(2) 0.034(4) Uani 1 1 d U
O11 O 0.227(3) 1.159(2) 0.480(2) 0.036(3) Uani 1 1 d U
O12 O 0.037(2) 1.288(2) 0.365(2) 0.033(3) Uani 1 1 d U
O13 O -0.042(4) 1.121(4) 0.465(3) 0.033(3) Uani 0.50 1 d PU
O14 O 0.070(4) 1.049(4) 0.540(4) 0.033(3) Uani 0.50 1 d PU
O15 O -0.057(3) 1.376(2) 0.171(2) 0.040(4) Uani 1 1 d U
O16 O -0.099(3) 1.170(2) 0.236(2) 0.038(3) Uani 1 1 d U
O17 O 0.018(4) 1.061(4) 0.379(4) 0.034(3) Uani 0.50 1 d PU
O18 O -0.123(3) 1.028(2) 0.1512(19) 0.029(4) Uani 1 1 d U
O19 O -0.045(3) 0.861(2) 0.342(2) 0.039(3) Uani 1 1 d U
O20 O -0.252(3) 1.035(2) 0.353(2) 0.036(3) Uani 1 1 d U
O21 O -0.5000 1.0000 0.5000 0.040(4) Uani 1 2 d SU
O22 O 0.150(4) 0.957(4) 0.449(4) 0.032(3) Uani 0.50 1 d PU
O23 O 0.218(4) 1.468(3) 0.027(3) 0.068(9) Uani 1 1 d U
H23A H 0.2803 1.4161 0.0108 0.082 Uiso 1 1 d R
H23B H 0.2322 1.5079 0.0529 0.082 Uiso 1 1 d R
N1 N 0.072(3) 1.332(2) -0.081(2) 0.030(7) Uani 1 1 d .
N2 N 0.065(3) 1.324(2) -0.171(2) 0.017(5) Uani 1 1 d U
N3 N 0.105(3) 1.155(2) -0.055(2) 0.020(6) Uani 1 1 d .
N4 N 0.339(3) 1.274(2) -0.319(2) 0.020(6) Uani 1 1 d U
N5 N 0.371(3) 1.243(3) -0.221(3) 0.035(8) Uani 1 1 d .
N7 N 0.509(3) 0.208(2) 0.240(2) 0.024(6) Uani 1 1 d U
N8 N 0.496(3) 0.375(3) 0.220(2) 0.028(6) Uani 1 1 d U
N9 N 0.372(4) 0.379(3) 0.214(3) 0.048(9) Uani 1 1 d U
N10 N 0.265(3) 0.671(2) 0.194(2) 0.027(7) Uani 1 1 d .
N11 N 0.268(3) 0.655(3) 0.102(3) 0.036(7) Uani 1 1 d U
N12 N 0.208(3) 0.839(2) 0.078(2) 0.027(7) Uani 1 1 d .
C1 C 0.090(4) 1.228(3) -0.014(3) 0.034(9) Uani 1 1 d .
H1 H 0.0922 1.2081 0.0587 0.041 Uiso 1 1 calc R
C2 C 0.084(3) 1.216(3) -0.155(3) 0.025(7) Uani 1 1 d U
H2 H 0.0828 1.1886 -0.2055 0.030 Uiso 1 1 calc R
C3 C 0.056(4) 1.422(3) -0.273(3) 0.028(8) Uani 1 1 d .
H3A H -0.0140 1.4843 -0.2605 0.033 Uiso 1 1 calc R
H3B H 0.0331 1.4036 -0.3252 0.033 Uiso 1 1 calc R
C4 C 0.184(3) 1.456(2) -0.320(2) 0.018(6) Uani 1 1 d .
H4A H 0.1642 1.5347 -0.3671 0.022 Uiso 1 1 calc R
H4B H 0.2200 1.4504 -0.2614 0.022 Uiso 1 1 calc R
C5 C 0.288(4) 1.390(3) -0.383(3) 0.028(8) Uani 1 1 d .
H5A H 0.2521 1.3937 -0.4409 0.034 Uiso 1 1 calc R
H5B H 0.3613 1.4256 -0.4166 0.034 Uiso 1 1 calc R
C6 C 0.350(4) 1.184(3) -0.339(3) 0.030(8) Uani 1 1 d .
H6 H 0.3303 1.1872 -0.4014 0.035 Uiso 1 1 calc R
C7 C 0.405(4) 1.133(3) -0.188(3) 0.034(8) Uani 1 1 d U
H7 H 0.4353 1.0863 -0.1233 0.041 Uiso 1 1 calc R
C8 C 0.376(5) 0.275(4) 0.234(4) 0.050(11) Uani 1 1 d U
H8 H 0.3034 0.2489 0.2434 0.060 Uiso 1 1 calc R
C9 C 0.577(4) 0.272(3) 0.246(3) 0.027(7) Uani 1 1 d U
H9 H 0.6609 0.2488 0.2629 0.032 Uiso 1 1 calc R
C10 C 0.519(4) 0.479(3) 0.199(3) 0.029(7) Uani 1 1 d U
H10A H 0.4896 0.5332 0.1321 0.034 Uiso 1 1 calc R
H10B H 0.6127 0.4693 0.1908 0.034 Uiso 1 1 calc R
C11 C 0.443(5) 0.527(3) 0.294(3) 0.048(13) Uani 1 1 d .
H11A H 0.4555 0.4671 0.3636 0.058 Uiso 1 1 calc R
H11B H 0.4811 0.5848 0.2875 0.058 Uiso 1 1 calc R
C12 C 0.302(4) 0.575(3) 0.293(3) 0.030(8) Uani 1 1 d U
H12A H 0.2618 0.5981 0.3542 0.036 Uiso 1 1 calc R
H12B H 0.2639 0.5159 0.3021 0.036 Uiso 1 1 calc R
C13 C 0.229(4) 0.779(3) 0.181(3) 0.030(8) Uani 1 1 d U
H13 H 0.2200 0.8074 0.2337 0.037 Uiso 1 1 calc R
C14 C 0.225(4) 0.762(3) 0.031(3) 0.031(9) Uani 1 1 d .
H14 H 0.2107 0.7804 -0.0375 0.037 Uiso 1 1 calc R
N6 N 0.391(4) 1.091(3) -0.260(3) 0.040(8) Uani 1 1 d U

loop_
_atom_site_aniso_label
_atom_site_aniso_U_11
_atom_site_aniso_U_22
_atom_site_aniso_U_33
_atom_site_aniso_U_23
_atom_site_aniso_U_13
_atom_site_aniso_U_12
W1 0.0202(7) 0.0281(7) 0.0171(6) -0.0158(5) 0.0078(5) -0.0145(5)
W2 0.0184(6) 0.0073(6) 0.0135(6) -0.0049(4) -0.0041(5) 0.0007(5)
W3 0.0197(6) 0.0060(6) 0.0141(6) -0.0048(4) -0.0025(5) -0.0008(5)
W4 0.0151(6) 0.0041(5) 0.0157(6) -0.0052(4) -0.0025(4) -0.0003(4)
W5 0.0151(6) 0.0283(7) 0.0172(6) -0.0167(5) -0.0070(5) 0.0052(5)
W6 0.0426(10) 0.0579(12) 0.0392(10) -0.0079(9) -0.0086(8) -0.0178(9)
Cu1 0.042(2) 0.0173(18) 0.053(2) -0.0185(17) -0.0069(18) -0.0028(16)
Cu2 0.046(3) 0.009(2) 0.038(3) -0.0063(18) -0.005(2) -0.0008(19)
P1 0.050(8) 0.012(6) 0.011(5) -0.009(5) 0.006(5) -0.009(5)
Na1 0.055(14) 0.022(10) 0.013(9) 0.007(7) -0.010(9) -0.014(9)
O1 0.035(8) 0.030(8) 0.030(8) -0.013(7) 0.000(7) -0.011(7)
O2 0.040(4) 0.040(4) 0.041(4) -0.015(2) -0.007(2) -0.010(2)
O3 0.036(5) 0.033(5) 0.042(5) -0.014(5) -0.007(5) -0.011(4)
O4 0.038(3) 0.037(3) 0.037(3) -0.0134(19) -0.0068(19) -0.0101(19)
O5 0.039(4) 0.034(4) 0.035(4) -0.013(4) -0.009(4) -0.014(4)
O6 0.035(5) 0.035(5) 0.034(5) -0.013(2) -0.006(2) -0.008(2)
O7 0.032(4) 0.036(4) 0.033(4) -0.012(3) -0.009(3) -0.013(3)
O8 0.034(3) 0.035(3) 0.034(3) -0.0123(18) -0.0062(18) -0.0093(18)
O9 0.038(3) 0.038(3) 0.037(3) -0.0133(18) -0.0070(18) -0.0104(18)
O10 0.034(5) 0.034(5) 0.034(5) -0.013(2) -0.005(2) -0.010(2)
O11 0.035(3) 0.036(3) 0.035(3) -0.0123(19) -0.0057(19) -0.0081(19)
O12 0.033(4) 0.038(4) 0.032(4) -0.014(4) -0.007(3) -0.011(4)
O13 0.034(3) 0.034(3) 0.034(3) -0.0124(18) -0.0060(18) -0.0090(18)
O14 0.033(3) 0.033(3) 0.033(3) -0.0121(19) -0.0055(18) -0.0089(19)
O15 0.035(6) 0.042(6) 0.036(6) -0.008(5) -0.004(5) -0.010(5)
O16 0.038(3) 0.037(3) 0.038(3) -0.0141(18) -0.0061(18) -0.0092(18)
O17 0.034(3) 0.034(3) 0.034(3) -0.0124(18) -0.0059(18) -0.0088(18)
O18 0.037(9) 0.031(9) 0.027(8) -0.013(7) -0.016(8) -0.008(8)
O19 0.038(3) 0.038(3) 0.038(3) -0.013(2) -0.0056(19) -0.0086(19)
O20 0.036(3) 0.036(3) 0.035(3) -0.0127(18) -0.0054(18) -0.0082(18)
O21 0.040(4) 0.039(4) 0.039(4) -0.014(2) -0.007(2) -0.010(2)
O22 0.033(3) 0.033(3) 0.033(3) -0.012(2) -0.0058(19) -0.0084(19)
O23 0.055(15) 0.067(16) 0.052(15) -0.012(14) 0.004(13) -0.002(14)
N1 0.041(19) 0.017(15) 0.019(15) 0.002(12) 0.001(13) -0.006(13)
N2 0.017(5) 0.017(5) 0.017(5) -0.006(2) -0.0028(13) -0.0042(17)
N3 0.015(13) 0.013(13) 0.027(15) -0.008(11) 0.001(11) 0.001(10)
N4 0.020(6) 0.020(6) 0.020(6) -0.007(2) -0.0034(14) -0.0053(17)
N5 0.026(17) 0.028(17) 0.06(2) -0.020(16) -0.022(15) 0.007(13)
N7 0.024(6) 0.024(6) 0.024(6) -0.009(2) -0.0041(14) -0.0061(18)
N8 0.028(6) 0.028(6) 0.028(6) -0.010(3) -0.0048(15) -0.0073(19)
N9 0.048(9) 0.048(9) 0.048(9) -0.017(3) -0.0082(18) -0.012(2)
N10 0.042(18) 0.008(13) 0.026(15) -0.009(12) -0.007(13) 0.004(12)
N11 0.036(7) 0.036(7) 0.036(7) -0.013(3) -0.0062(16) -0.009(2)
N12 0.027(16) 0.017(15) 0.035(17) -0.014(13) 0.007(13) -0.005(12)
C1 0.04(2) 0.019(19) 0.04(2) -0.021(17) -0.002(18) 0.006(16)
C2 0.025(7) 0.025(7) 0.025(7) -0.009(3) -0.0042(16) -0.006(2)
C3 0.04(2) 0.019(17) 0.019(17) -0.011(14) 0.003(15) -0.004(15)
C4 0.034(18) 0.007(14) 0.011(14) -0.004(11) -0.006(13) 0.001(13)
C5 0.05(2) 0.012(16) 0.034(19) -0.008(14) -0.019(17) -0.005(15)
C6 0.029(19) 0.014(17) 0.04(2) -0.011(15) 0.002(16) -0.001(14)
C7 0.034(8) 0.034(8) 0.034(8) -0.012(3) -0.0057(17) -0.009(2)
C8 0.050(11) 0.050(11) 0.050(11) -0.018(4) -0.009(2) -0.013(3)
C9 0.026(7) 0.027(7) 0.027(7) -0.010(3) -0.0044(16) -0.007(2)
C10 0.029(8) 0.029(8) 0.029(8) -0.010(3) -0.0047(16) -0.007(2)
C11 0.08(4) 0.03(2) 0.04(2) -0.008(18) -0.05(2) 0.01(2)
C12 0.030(8) 0.030(8) 0.030(8) -0.011(3) -0.0051(16) -0.008(2)
C13 0.031(8) 0.030(8) 0.031(8) -0.011(3) -0.0052(17) -0.008(2)
C14 0.06(3) 0.010(16) 0.015(16) 0.000(13) -0.011(16) 0.003(16)
N6 0.040(8) 0.040(8) 0.040(8) -0.015(3) -0.0068(17) -0.010(2)

loop_
_atom_type_symbol
_atom_type_description
_atom_type_scat_dispersion_real
_atom_type_scat_dispersion_imag
_atom_type_scat_source
C C 0.0033 0.0016 'International Tables Vol C Tables 4.2.6.8 and 6.1.1.4'
H H 0.0000 0.0000 'International Tables Vol C Tables 4.2.6.8 and 6.1.1.4'
Cu Cu 0.3201 1.2651 'International Tables Vol C Tables 4.2.6.8 and 6.1.1.4'
N N 0.0061 0.0033 'International Tables Vol C Tables 4.2.6.8 and 6.1.1.4'
Na Na 0.0362 0.0249 'International Tables Vol C Tables 4.2.6.8 and 6.1.1.4'
O O 0.0106 0.0060 'International Tables Vol C Tables 4.2.6.8 and 6.1.1.4'
P P 0.1023 0.0942 'International Tables Vol C Tables 4.2.6.8 and 6.1.1.4'
W W -0.8490 6.8722 'International Tables Vol C Tables 4.2.6.8 and 6.1.1.4'

loop_
_geom_angle_atom_site_label_1
_geom_angle_atom_site_label_2
_geom_angle_atom_site_label_3
_geom_angle
_geom_angle_site_symmetry_1
_geom_angle_site_symmetry_3
O1 W1 O4 102.8(13) . .
O1 W1 O2 102.0(13) . .
O4 W1 O2 88.1(13) . .
O1 W1 O3 101.1(15) . .
O4 W1 O3 155.9(15) . .
O2 W1 O3 84.6(13) . .
O1 W1 O5 99.8(12) . .
O4 W1 O5 89.0(11) . .
O2 W1 O5 158.1(13) . .
O3 W1 O5 89.3(12) . .
O1 W1 O22 161.1(14) . 2_576
O4 W1 O22 67.4(14) . 2_576
O2 W1 O22 94.0(14) . 2_576
O3 W1 O22 90.2(16) . 2_576
O5 W1 O22 64.9(14) . 2_576
O1 W1 O17 155.8(14) . 2_576
O4 W1 O17 93.0(13) . 2_576
O2 W1 O17 59.9(14) . 2_576
O3 W1 O17 63.6(15) . 2_576
O5 W1 O17 98.7(14) . 2_576
O22 W1 O17 43.1(15) 2_576 2_576
O6 W2 O9 105.0(13) . .
O6 W2 O7 101.9(12) . .
O9 W2 O7 152.9(12) . .
O6 W2 O5 100.5(13) . .
O9 W2 O5 88.8(11) . .
O7 W2 O5 89.6(11) . .
O6 W2 O8 100.6(12) . .
O9 W2 O8 87.4(11) . .
O7 W2 O8 84.4(10) . .
O5 W2 O8 158.8(12) . .
O6 W2 O22 162.9(14) . 2_576
O9 W2 O22 66.6(14) . 2_576
O7 W2 O22 88.2(14) . 2_576
O5 W2 O22 65.5(14) . 2_576
O8 W2 O22 93.9(13) . 2_576
O10 W3 O11 102.3(13) . .
O10 W3 O12 101.2(12) . .
O11 W3 O12 89.7(11) . .
O10 W3 O7 102.9(12) . .
O11 W3 O7 154.7(12) . .
O12 W3 O7 84.9(10) . .
O10 W3 O19 102.2(13) . 2_576
O11 W3 O19 90.3(12) . 2_576
O12 W3 O19 156.0(12) . 2_576
O7 W3 O19 85.0(11) . 2_576
O10 W3 O14 163.2(14) . .
O11 W3 O14 67.9(14) . .
O12 W3 O14 92.7(13) . .
O7 W3 O14 87.6(13) . .
O19 W3 O14 65.2(14) 2_576 .
O10 W3 O13 158.4(14) . .
O11 W3 O13 93.8(13) . .
O12 W3 O13 64.2(13) . .
O7 W3 O13 61.7(13) . .
O19 W3 O13 91.9(13) 2_576 .
O14 W3 O13 38.3(14) . .
O15 W4 O16 100.4(14) . .
O15 W4 O8 101.8(12) . .
O16 W4 O8 89.3(12) . .
O15 W4 O2 102.9(13) . 2_576
O16 W4 O2 86.0(13) . 2_576
O8 W4 O2 155.4(12) . 2_576
O15 W4 O12 102.5(13) . .
O16 W4 O12 157.0(12) . .
O8 W4 O12 88.5(11) . .
O2 W4 O12 86.5(12) 2_576 .
O15 W4 O17 159.4(15) . .
O16 W4 O17 65.4(14) . .
O8 W4 O17 93.2(13) . .
O2 W4 O17 62.9(14) 2_576 .
O12 W4 O17 91.8(14) . .
O15 W4 O13 162.2(15) . .
O16 W4 O13 92.7(13) . .
O8 W4 O13 66.1(13) . .
O2 W4 O13 89.9(14) 2_576 .
O12 W4 O13 65.5(13) . .
O17 W4 O13 38.4(15) . .
O18 W5 O20 103.2(12) . .
O18 W5 O19 102.3(12) . .
O20 W5 O19 91.8(12) . .
O18 W5 O3 100.5(15) . 2_576
O20 W5 O3 156.0(15) . 2_576
O19 W5 O3 87.1(13) . 2_576
O18 W5 O16 100.9(12) . .
O20 W5 O16 88.4(12) . .
O19 W5 O16 156.2(12) . .
O3 W5 O16 83.3(12) 2_576 .
O18 W5 O14 161.8(13) . 2_576
O20 W5 O14 68.2(13) . 2_576
O19 W5 O14 63.2(13) . 2_576
O3 W5 O14 90.1(16) 2_576 2_576
O16 W5 O14 95.1(13) . 2_576
O9 W6 O20 89.0(12) . .
O9 W6 O4 87.5(12) . .
O20 W6 O4 157.5(12) . .
O9 W6 O11 158.0(12) . 2_576
O20 W6 O11 87.5(11) . 2_576
O4 W6 O11 87.6(11) . 2_576
O9 W6 O21 99.0(8) . .
O20 W6 O21 99.1(8) . .
O4 W6 O21 103.4(8) . .
O11 W6 O21 103.0(8) 2_576 .
O9 W6 O22 61.9(13) . 2_576
O20 W6 O22 95.7(13) . 2_576
O4 W6 O22 63.1(13) . 2_576
O11 W6 O22 96.9(13) 2_576 2_576
O21 W6 O22 155.6(10) . 2_576
N6 Cu1 N7 175.2(14) 2_665 .
N12 Cu2 N3 174.2(13) . .
O13 P1 O13 180 . 2_576
O13 P1 O17 115(2) . 2_576
O13 P1 O17 65(2) 2_576 2_576
O13 P1 O17 65(2) . .
O13 P1 O17 115(2) 2_576 .
O17 P1 O17 180 2_576 .
O13 P1 O14 114(2) . 2_576
O13 P1 O14 66(2) 2_576 2_576
O17 P1 O14 105(2) 2_576 2_576
O17 P1 O14 75(2) . 2_576
O13 P1 O14 66(2) . .
O13 P1 O14 114(2) 2_576 .
O17 P1 O14 75(2) 2_576 .
O17 P1 O14 105(2) . .
O14 P1 O14 180 2_576 .
O13 P1 O22 68(2) . 2_576
O13 P1 O22 112(2) 2_576 2_576
O17 P1 O22 71(2) 2_576 2_576
O17 P1 O22 109(2) . 2_576
O14 P1 O22 79(2) 2_576 2_576
O14 P1 O22 101(2) . 2_576
O13 P1 O22 112(2) . .
O13 P1 O22 68(2) 2_576 .
O17 P1 O22 109(2) 2_576 .
O17 P1 O22 71(2) . .
O14 P1 O22 101(2) 2_576 .
O14 P1 O22 79(2) . .
O22 P1 O22 180 2_576 .
O15 Na1 O15 180 . 2_585
O15 Na1 O23 87.0(11) . 2_585
O15 Na1 O23 93.0(11) 2_585 2_585
O15 Na1 O23 93.0(11) . .
O15 Na1 O23 87.0(11) 2_585 .
O23 Na1 O23 180 2_585 .
O15 Na1 N1 90.2(10) . .
O15 Na1 N1 89.8(10) 2_585 .
O23 Na1 N1 86.7(12) 2_585 .
O23 Na1 N1 93.3(12) . .
O15 Na1 N1 89.8(10) . 2_585
O15 Na1 N1 90.2(10) 2_585 2_585
O23 Na1 N1 93.3(12) 2_585 2_585
O23 Na1 N1 86.7(12) . 2_585
N1 Na1 N1 180 . 2_585
W4 O2 W1 142.7(17) 2_576 .
W1 O3 W5 143(2) . 2_576
W1 O4 W6 137.9(16) . .
W1 O5 W2 133.3(16) . .
W3 O7 W2 145.9(15) . .
W4 O8 W2 139.5(14) . .
W2 O9 W6 139.5(16) . .
W3 O11 W6 137.3(15) . 2_576
W3 O12 W4 139.2(15) . .
P1 O13 O17 59(2) . .
P1 O13 O14 59(2) . .
O17 O13 O14 97(3) . .
P1 O13 O22 60(2) . 2_576
O17 O13 O22 100(3) . 2_576
O14 O13 O22 92(3) . 2_576
P1 O13 W4 127(2) . .
O17 O13 W4 68(2) . .
O14 O13 W4 133(3) . .
O22 O13 W4 133(3) 2_576 .
P1 O13 W3 124(2) . .
O17 O13 W3 130(3) . .
O14 O13 W3 65(2) . .
O22 O13 W3 126(3) 2_576 .
W4 O13 W3 90.4(14) . .
P1 O14 O13 55(2) . .
P1 O14 W3 131(3) . .
O13 O14 W3 76(2) . .
P1 O14 W5 123(2) . 2_576
O13 O14 W5 138(3) . 2_576
W3 O14 W5 92.9(15) . 2_576
W4 O15 Na1 156.8(17) . .
W4 O16 W5 140.8(16) . .
P1 O17 O13 56(2) . .
P1 O17 O22 57(2) . .
O13 O17 O22 96(3) . .
P1 O17 W4 129(3) . .
O13 O17 W4 74(2) . .
O22 O17 W4 138(3) . .
P1 O17 W1 121(2) . 2_576
O13 O17 W1 134(3) . 2_576
O22 O17 W1 65(2) . 2_576
W4 O17 W1 93.7(16) . 2_576
W5 O19 W3 136.3(16) . 2_576
W5 O20 W6 137.6(15) . .
W6 O21 W6 180 . 2_476
P1 O22 O13 52(2) . 2_576
P1 O22 O17 52(2) . .
O13 O22 O17 90(3) 2_576 .
P1 O22 W2 128(2) . 2_576
O13 O22 W2 76(2) 2_576 2_576
O17 O22 W2 142(3) . 2_576
P1 O22 W1 124(2) . 2_576
O13 O22 W1 140(3) 2_576 2_576
O17 O22 W1 72(2) . 2_576
W2 O22 W1 95.7(16) 2_576 2_576
P1 O22 W6 117(2) . 2_576
O13 O22 W6 128(3) 2_576 2_576
O17 O22 W6 124(3) . 2_576
W2 O22 W6 91.6(15) 2_576 2_576
W1 O22 W6 91.2(15) 2_576 2_576
C1 N1 N2 102(3) . .
C1 N1 Na1 119(2) . .
N2 N1 Na1 136(2) . .
N1 N2 C2 109(3) . .
N1 N2 C3 122(3) . .
C2 N2 C3 129(3) . .
C1 N3 C2 104(3) . .
C1 N3 Cu2 129(3) . .
C2 N3 Cu2 127(2) . .
C6 N4 N5 111(3) . .
C6 N4 C5 127(3) . .
N5 N4 C5 122(3) . .
C7 N5 N4 102(3) . .
C9 N7 C8 107(3) . .
C9 N7 Cu1 129(2) . .
C8 N7 Cu1 124(3) . .
C9 N8 N9 114(3) . .
C9 N8 C10 130(3) . .
N9 N8 C10 116(3) . .
C8 N9 N8 105(4) . .
C13 N10 N11 113(3) . .
C13 N10 C12 127(3) . .
N11 N10 C12 121(3) . .
C14 N11 N10 103(3) . .
C13 N12 C14 106(3) . .
C13 N12 Cu2 129(2) . .
C14 N12 Cu2 124(2) . .
N1 C1 N3 116(4) . .
N3 C2 N2 109(3) . .
N2 C3 C4 112(3) . .
C5 C4 C3 116(3) . .
N4 C5 C4 114(3) . .
N6 C6 N4 111(4) . .
N5 C7 N6 114(4) . .
N9 C8 N7 109(4) . .
N8 C9 N7 104(3) . .
N8 C10 C11 113(3) . .
C12 C11 C10 113(3) . .
C11 C12 N10 116(3) . .
N10 C13 N12 108(3) . .
N11 C14 N12 110(3) . .
C6 N6 C7 102(3) . .
C6 N6 Cu1 128(3) . 2_665
C7 N6 Cu1 130(3) . 2_665

loop_
_geom_bond_atom_site_label_1
_geom_bond_atom_site_label_2
_geom_bond_distance
_geom_bond_site_symmetry_2
W1 O1 1.68(2) .
W1 O4 1.83(3) .
W1 O2 1.88(3) .
W1 O3 1.90(3) .
W1 O5 1.92(3) .
W1 O22 2.39(4) 2_576
W1 O17 2.51(5) 2_576
W2 O6 1.64(3) .
W2 O9 1.82(3) .
W2 O7 1.91(2) .
W2 O5 1.92(3) .
W2 O8 1.91(2) .
W2 O22 2.36(4) 2_576
W3 O10 1.65(2) .
W3 O11 1.85(3) .
W3 O12 1.87(2) .
W3 O7 1.89(2) .
W3 O19 1.91(3) 2_576
W3 O14 2.37(4) .
W3 O13 2.53(4) .
W4 O15 1.67(3) .
W4 O16 1.86(3) .
W4 O8 1.87(3) .
W4 O2 1.88(3) 2_576
W4 O12 1.90(2) .
W4 O17 2.37(5) .
W4 O13 2.46(4) .
W5 O18 1.69(2) .
W5 O20 1.84(3) .
W5 O19 1.88(3) .
W5 O3 1.90(3) 2_576
W5 O16 1.91(3) .
W5 O14 2.48(4) 2_576
W6 O9 1.91(3) .
W6 O20 1.91(3) .
W6 O4 1.93(3) .
W6 O11 1.93(3) 2_576
W6 O21 1.940(2) .
W6 O22 2.52(4) 2_576
Cu1 N6 1.88(4) 2_665
Cu1 N7 1.88(3) .
Cu2 N12 1.88(3) .
Cu2 N3 1.89(3) .
P1 O13 1.45(4) .
P1 O13 1.45(4) 2_576
P1 O17 1.51(4) 2_576
P1 O17 1.51(5) .
P1 O14 1.51(4) 2_576
P1 O14 1.51(4) .
P1 O22 1.59(4) 2_576
P1 O22 1.59(4) .
Na1 O15 2.31(3) .
Na1 O15 2.31(3) 2_585
Na1 O23 2.38(4) 2_585
Na1 O23 2.38(4) .
Na1 N1 2.74(3) .
Na1 N1 2.74(3) 2_585
O2 W4 1.88(3) 2_576
O3 W5 1.90(3) 2_576
O11 W6 1.93(3) 2_576
O13 O17 1.59(6) .
O13 O14 1.61(6) .
O13 O22 1.71(6) 2_576
O14 W5 2.48(4) 2_576
O17 O22 1.80(6) .
O17 W1 2.51(5) 2_576
O19 W3 1.91(3) 2_576
O21 W6 1.940(2) 2_476
O22 O13 1.71(6) 2_576
O22 W2 2.36(4) 2_576
O22 W1 2.39(4) 2_576
O22 W6 2.52(4) 2_576
N1 C1 1.30(5) .
N1 N2 1.34(4) .
N2 C2 1.34(4) .
N2 C3 1.47(4) .
N3 C1 1.30(5) .
N3 C2 1.31(4) .
N4 C6 1.32(4) .
N4 N5 1.36(4) .
N4 C5 1.45(4) .
N5 C7 1.32(5) .
N7 C9 1.35(5) .
N7 C8 1.44(6) .
N8 C9 1.33(5) .
N8 N9 1.36(5) .
N8 C10 1.42(5) .
N9 C8 1.31(6) .
N10 C13 1.32(5) .
N10 N11 1.38(4) .
N10 C12 1.47(4) .
N11 C14 1.37(5) .
N12 C13 1.36(5) .
N12 C14 1.39(5) .
C3 C4 1.50(5) .
C4 C5 1.50(5) .
C6 N6 1.31(5) .
C7 N6 1.40(5) .
C10 C11 1.61(6) .
C11 C12 1.45(6) .
N6 Cu1 1.88(4) 2_665
